data_7213825
loop_
_publ_author_name
'Surbella III, Robert G.'
'Cahill, Christopher L.'

_publ_section_title
;
 The exploration of supramolecular interactions stemming from the
 [UO2(NCS)4(H2O)]2&#x2212; tecton and substituted pyridinium cations
;
_journal_issue 12
_journal_name_full CrystEngComm
_journal_page_first 2352
_journal_paper_doi 10.1039/c3ce42106f
_journal_volume 16
_journal_year 2014
_chemical_formula_moiety '(C7 H11 N2 1+)2, (U O3 C4 H2 N4 S4 2-)'
_chemical_formula_sum 'C18 H24 N8 O3 S4 U'
_chemical_formula_weight 766.72
_space_group_crystal_system monoclinic
_space_group_IT_number 15
_space_group_name_Hall '-C 2yc'
_space_group_name_H-M_alt 'C 1 2/c 1'
_symmetry_cell_setting monoclinic
_symmetry_Int_Tables_number 15
_symmetry_space_group_name_Hall '-C 2yc'
_symmetry_space_group_name_H-M 'C 1 2/c 1'
_atom_sites_solution_hydrogens geom
_audit_creation_method SHELXL-2013
_cell_angle_alpha 90
_cell_angle_beta 98.3050(10)
_cell_angle_gamma 90
_cell_formula_units_Z 4
_cell_length_a 13.3879(15)
_cell_length_b 8.6863(10)
_cell_length_c 23.486(3)
_cell_measurement_reflns_used 3807
_cell_measurement_temperature 100(2)
_cell_measurement_theta_max 60.667
_cell_measurement_theta_min 5.608
_cell_volume 2702.6(6)
_computing_cell_refinement 'SAINT (Bruker AXS, 2013)'
_computing_data_collection 'APEX II (Bruker AXS, 2013)'
_computing_data_reduction 'SAINT (Bruker AXS, 2013)'
_computing_molecular_graphics 'Crystal Maker v.8.2.2 (Palmer 2009)'
_computing_publication_material 'WINGX (Farrugia, 2012)'
_computing_structure_refinement 'SHELXL-2013 (Sheldrick, 2013)'
_computing_structure_solution 'SIR92 (Altomare, 1993)'
_diffrn_ambient_temperature 100(2)
_diffrn_measured_fraction_theta_full 1.000
_diffrn_measured_fraction_theta_max 0.936
_diffrn_measurement_device_type 'Bruker ApexII CCD'
_diffrn_measurement_method 'Omega and Phi Scans'
_diffrn_radiation_probe x-ray
_diffrn_radiation_type MoK\a
_diffrn_radiation_wavelength 0.71073
_diffrn_reflns_av_R_equivalents 0.0205
_diffrn_reflns_av_unetI/netI 0.0171
_diffrn_reflns_Laue_measured_fraction_full 1.000
_diffrn_reflns_Laue_measured_fraction_max 0.936
_diffrn_reflns_limit_h_max 18
_diffrn_reflns_limit_h_min -18
_diffrn_reflns_limit_k_max 12
_diffrn_reflns_limit_k_min -12
_diffrn_reflns_limit_l_max 33
_diffrn_reflns_limit_l_min -33
_diffrn_reflns_number 14446
_diffrn_reflns_point_group_measured_fraction_full 1.000
_diffrn_reflns_point_group_measured_fraction_max 0.936
_diffrn_reflns_theta_full 25.000
_diffrn_reflns_theta_max 30.334
_diffrn_reflns_theta_min 1.753
_diffrn_source 'fine-focused sealed X-ray tube'
_exptl_absorpt_coefficient_mu 6.350
_exptl_absorpt_correction_T_max 0.7460
_exptl_absorpt_correction_T_min 0.4844
_exptl_absorpt_correction_type multi-scan
_exptl_absorpt_process_details 'SADABS, G. Sheldrick (1999)'
_exptl_crystal_colour Yellow
_exptl_crystal_density_diffrn 1.879
_exptl_crystal_description Prism
_exptl_crystal_F_000 1464
_exptl_crystal_recrystallization_method 'Slow Aqueous Evaporation'
_exptl_crystal_size_max 0.387
_exptl_crystal_size_mid 0.285
_exptl_crystal_size_min 0.239
_refine_diff_density_max 0.714
_refine_diff_density_min -1.508
_refine_diff_density_rms 0.081
_refine_ls_extinction_method none
_refine_ls_goodness_of_fit_ref 1.215
_refine_ls_hydrogen_treatment constr
_refine_ls_matrix_type full
_refine_ls_number_parameters 157
_refine_ls_number_reflns 3807
_refine_ls_number_restraints 0
_refine_ls_restrained_S_all 1.215
_refine_ls_R_factor_all 0.0156
_refine_ls_R_factor_gt 0.0151
_refine_ls_shift/su_max 0.002
_refine_ls_shift/su_mean 0.000
_refine_ls_structure_factor_coef Fsqd
_refine_ls_weighting_details 'w=1/[\s^2^(Fo^2^)+(0.0084P)^2^+4.5197P] where P=(Fo^2^+2Fc^2^)/3'
_refine_ls_weighting_scheme calc
_refine_ls_wR_factor_gt 0.0345
_refine_ls_wR_factor_ref 0.0347
_reflns_Friedel_coverage 0.000
_reflns_number_gt 3756
_reflns_number_total 3807
_reflns_threshold_expression 'I > 2\s(I)'
_cod_data_source_file c3ce42106f.txt
_cod_data_source_block Compound_8
_cod_original_cell_volume 2702.6(5)
_cod_original_sg_symbol_H-M 'C 2/c'
_cod_database_code 7213825
_shelx_space_group_comment
;
The symmetry employed for this shelxl refinement is uniquely defined
by the following loop, which should always be used as a source of
symmetry information in preference to the above space-group names.
They are only intended as comments.
;
_shelxl_version_number 2013-4

loop_
_space_group_symop_operation_xyz
'x, y, z'
'-x, y, -z+1/2'
'x+1/2, y+1/2, z'
'-x+1/2, y+1/2, -z+1/2'
'-x, -y, -z'
'x, -y, z-1/2'
'-x+1/2, -y+1/2, -z'
'x+1/2, -y+1/2, z-1/2'

loop_
_atom_site_label
_atom_site_type_symbol
_atom_site_fract_x
_atom_site_fract_y
_atom_site_fract_z
_atom_site_U_iso_or_equiv
_atom_site_adp_type
_atom_site_occupancy
_atom_site_site_symmetry_order
_atom_site_calc_flag
_atom_site_refinement_flags_posn
_atom_site_refinement_flags_adp
_atom_site_refinement_flags_occupancy
C1 C 0.59414(13) 0.45871(19) 0.38868(8) 0.0135(3) Uani 1 1 d . . .
C2 C 0.41103(13) -0.0071(2) 0.17340(7) 0.0158(3) Uani 1 1 d . . .
C3 C 0.63295(16) -0.1886(2) 0.55468(9) 0.0225(4) Uani 1 1 d . . .
H3 H 0.6316 -0.2946 0.5601 0.027 Uiso 1 1 calc R U .
C4 C 0.64323(15) -0.0940(2) 0.60149(8) 0.0191(4) Uani 1 1 d . . .
H4 H 0.6482 -0.1353 0.6383 0.023 Uiso 1 1 calc R U .
C5 C 0.64628(13) 0.0688(2) 0.59365(8) 0.0155(3) Uani 1 1 d . . .
C6 C 0.63364(14) 0.1225(2) 0.53581(8) 0.0191(4) Uani 1 1 d . . .
H6 H 0.6321 0.2278 0.5284 0.023 Uiso 1 1 calc R U .
C7 C 0.62385(15) 0.0214(2) 0.49144(8) 0.0224(4) Uani 1 1 d . . .
H7 H 0.6164 0.0585 0.4539 0.027 Uiso 1 1 calc R U .
C8 C 0.67583(16) 0.1067(3) 0.69730(9) 0.0285(5) Uani 1 1 d . . .
H8A H 0.6926 0.1905 0.7236 0.043 Uiso 1 1 calc R U .
H8B H 0.7300 0.0334 0.7016 0.043 Uiso 1 1 calc R U .
H8C H 0.6152 0.0578 0.7054 0.043 Uiso 1 1 calc R U .
C9 C 0.66288(19) 0.3319(3) 0.62931(12) 0.0330(5) Uani 1 1 d . . .
H9A H 0.6718 0.3835 0.6658 0.049 Uiso 1 1 calc R U .
H9B H 0.6006 0.3646 0.6071 0.049 Uiso 1 1 calc R U .
H9C H 0.7180 0.3570 0.6090 0.049 Uiso 1 1 calc R U .
N1 N 0.59219(12) 0.43326(18) 0.33982(7) 0.0172(3) Uani 1 1 d . . .
N2 N 0.43685(13) 0.11114(19) 0.19394(7) 0.0213(3) Uani 1 1 d . . .
N3 N 0.62462(13) -0.1319(2) 0.50058(7) 0.0218(3) Uani 1 1 d . . .
H3A H 0.6198 -0.1940 0.4718 0.026 Uiso 1 1 calc R U .
N4 N 0.66019(12) 0.1653(2) 0.63840(7) 0.0209(3) Uani 1 1 d . . .
O1 O 0.61064(10) 0.33494(16) 0.21682(6) 0.0191(3) Uani 1 1 d . . .
OW1 O 0.5000 0.6216(2) 0.2500 0.0255(4) Uani 1 2 d S T P
S1 S 0.59470(4) 0.49528(6) 0.45655(2) 0.02296(10) Uani 1 1 d . . .
S2 S 0.37640(4) -0.17429(5) 0.14580(2) 0.01942(9) Uani 1 1 d . . .
U1 U 0.5000 0.33647(2) 0.2500 0.01077(3) Uani 1 2 d S T P

loop_
_atom_site_aniso_label
_atom_site_aniso_U_11
_atom_site_aniso_U_22
_atom_site_aniso_U_33
_atom_site_aniso_U_23
_atom_site_aniso_U_13
_atom_site_aniso_U_12
C1 0.0135(7) 0.0100(7) 0.0170(8) 0.0015(6) 0.0021(6) 0.0002(6)
C2 0.0182(8) 0.0146(8) 0.0133(7) 0.0025(6) -0.0027(6) 0.0013(7)
C3 0.0243(9) 0.0170(9) 0.0261(10) 0.0015(7) 0.0029(8) 0.0004(7)
C4 0.0206(9) 0.0196(9) 0.0171(8) 0.0038(7) 0.0030(7) 0.0010(7)
C5 0.0110(7) 0.0187(8) 0.0169(8) -0.0008(6) 0.0019(6) 0.0006(6)
C6 0.0188(8) 0.0175(8) 0.0205(9) 0.0052(7) 0.0018(7) 0.0011(7)
C7 0.0217(9) 0.0297(10) 0.0154(8) 0.0041(7) 0.0014(7) 0.0017(8)
C8 0.0198(9) 0.0494(14) 0.0164(9) -0.0085(9) 0.0024(7) -0.0037(9)
C9 0.0300(11) 0.0242(11) 0.0452(14) -0.0127(10) 0.0073(10) -0.0046(9)
N1 0.0216(8) 0.0129(7) 0.0165(7) -0.0003(5) 0.0011(6) 0.0014(6)
N2 0.0268(9) 0.0138(7) 0.0208(8) -0.0005(6) -0.0053(7) -0.0016(6)
N3 0.0218(8) 0.0254(8) 0.0178(8) -0.0062(6) 0.0013(6) 0.0008(6)
N4 0.0159(7) 0.0254(8) 0.0213(8) -0.0071(7) 0.0026(6) -0.0008(6)
O1 0.0163(6) 0.0236(7) 0.0178(6) -0.0053(5) 0.0038(5) -0.0011(5)
OW1 0.0419(13) 0.0140(9) 0.0177(9) 0.000 -0.0055(9) 0.000
S1 0.0382(3) 0.0192(2) 0.01256(19) 0.00144(17) 0.00715(18) 0.0015(2)
S2 0.0295(2) 0.01181(19) 0.01518(19) -0.00314(15) -0.00259(17) -0.00312(17)
U1 0.01284(4) 0.00821(4) 0.01112(4) 0.000 0.00132(3) 0.000

loop_
_atom_type_symbol
_atom_type_description
_atom_type_scat_dispersion_real
_atom_type_scat_dispersion_imag
_atom_type_scat_source
C C 0.0033 0.0016 'International Tables Vol C Tables 4.2.6.8 and 6.1.1.4'
H H 0.0000 0.0000 'International Tables Vol C Tables 4.2.6.8 and 6.1.1.4'
N N 0.0061 0.0033 'International Tables Vol C Tables 4.2.6.8 and 6.1.1.4'
O O 0.0106 0.0060 'International Tables Vol C Tables 4.2.6.8 and 6.1.1.4'
S S 0.1246 0.1234 'International Tables Vol C Tables 4.2.6.8 and 6.1.1.4'
U U -9.6767 9.6646 'International Tables Vol C Tables 4.2.6.8 and 6.1.1.4'

loop_
_geom_angle_atom_site_label_1
_geom_angle_atom_site_label_2
_geom_angle_atom_site_label_3
_geom_angle
_geom_angle_site_symmetry_1
_geom_angle_site_symmetry_3
N1 C1 S1 178.94(17) . .
N2 C2 S2 178.78(18) . .
N3 C3 C4 121.56(18) . .
N3 C3 H3 119.2 . .
C4 C3 H3 119.2 . .
C3 C4 C5 119.63(18) . .
C3 C4 H4 120.2 . .
C5 C4 H4 120.2 . .
N4 C5 C6 121.94(18) . .
N4 C5 C4 121.55(18) . .
C6 C5 C4 116.50(17) . .
C7 C6 C5 120.46(18) . .
C7 C6 H6 119.8 . .
C5 C6 H6 119.8 . .
N3 C7 C6 121.33(18) . .
N3 C7 H7 119.3 . .
C6 C7 H7 119.3 . .
N4 C8 H8A 109.5 . .
N4 C8 H8B 109.5 . .
H8A C8 H8B 109.5 . .
N4 C8 H8C 109.5 . .
H8A C8 H8C 109.5 . .
H8B C8 H8C 109.5 . .
N4 C9 H9A 109.5 . .
N4 C9 H9B 109.5 . .
H9A C9 H9B 109.5 . .
N4 C9 H9C 109.5 . .
H9A C9 H9C 109.5 . .
H9B C9 H9C 109.5 . .
C1 N1 U1 148.78(14) . .
C2 N2 U1 171.36(15) . .
C7 N3 C3 120.45(17) . .
C7 N3 H3A 119.8 . .
C3 N3 H3A 119.8 . .
C5 N4 C8 120.74(18) . .
C5 N4 C9 120.59(18) . .
C8 N4 C9 118.65(18) . .
O1 U1 O1 179.14(9) 2_655 .
O1 U1 N1 91.85(6) 2_655 2_655
O1 U1 N1 88.45(6) . 2_655
O1 U1 N1 88.45(6) 2_655 .
O1 U1 N1 91.85(6) . .
N1 U1 N1 139.60(7) 2_655 .
O1 U1 N2 90.18(6) 2_655 2_655
O1 U1 N2 89.13(6) . 2_655
N1 U1 N2 146.82(5) 2_655 2_655
N1 U1 N2 73.55(5) . 2_655
O1 U1 N2 89.13(6) 2_655 .
O1 U1 N2 90.18(6) . .
N1 U1 N2 73.55(5) 2_655 .
N1 U1 N2 146.83(5) . .
N2 U1 N2 73.38(8) 2_655 .
O1 U1 OW1 90.43(4) 2_655 .
O1 U1 OW1 90.43(4) . .
N1 U1 OW1 69.80(4) 2_655 .
N1 U1 OW1 69.80(4) . .
N2 U1 OW1 143.31(4) 2_655 .
N2 U1 OW1 143.31(4) . .

loop_
_geom_bond_atom_site_label_1
_geom_bond_atom_site_label_2
_geom_bond_distance
_geom_bond_site_symmetry_2
C1 N1 1.165(2) .
C1 S1 1.6242(18) .
C2 N2 1.165(2) .
C2 S2 1.6305(19) .
C3 N3 1.352(3) .
C3 C4 1.363(3) .
C3 H3 0.9300 .
C4 C5 1.428(3) .
C4 H4 0.9300 .
C5 N4 1.336(2) .
C5 C6 1.423(3) .
C6 C7 1.355(3) .
C6 H6 0.9300 .
C7 N3 1.349(3) .
C7 H7 0.9300 .
C8 N4 1.461(3) .
C8 H8A 0.9600 .
C8 H8B 0.9600 .
C8 H8C 0.9600 .
C9 N4 1.464(3) .
C9 H9A 0.9600 .
C9 H9B 0.9600 .
C9 H9C 0.9600 .
N1 U1 2.4348(16) .
N2 U1 2.4409(16) .
N3 H3A 0.8600 .
O1 U1 1.7707(13) .
OW1 U1 2.476(2) .
U1 O1 1.7706(13) 2_655
U1 N1 2.4348(16) 2_655
U1 N2 2.4408(16) 2_655

loop_
_geom_hbond_atom_site_label_D
_geom_hbond_atom_site_label_H
_geom_hbond_atom_site_label_A
_geom_hbond_distance_DH
_geom_hbond_distance_HA
_geom_hbond_distance_DA
_geom_hbond_angle_DHA
_geom_hbond_site_symmetry_A
C3 H3 S1 0.93 3.02 3.574(2) 119.5 1_545
C4 H4 O1 0.93 2.63 3.500(2) 155.6 6_556
C6 H6 S1 0.93 2.87 3.734(2) 154.4 .
C8 H8B N1 0.96 2.71 3.363(3) 125.5 7_656
N3 H3A S1 0.86 2.74 3.4056(18) 135.7 1_545
N3 H3A S2 0.86 2.78 3.4556(18) 137.2 2_655
